data_4083379
loop_
_publ_author_name
'Jami, Ananda Kumar'
'Prabhu, M. Santhana Raj'
'Baskar, Viswanathan'

_publ_section_title
;
 Isolation of Tetranuclear Organoantimony Oxo Clusters and
 Hexa-decanuclear Polyoxostibonates
;
_journal_issue 5
_journal_name_full Organometallics
_journal_page_first 1137
_journal_paper_doi 10.1021/om900942q
_journal_volume 29
_journal_year 2010
_chemical_formula_moiety 'C87 H65 Br4 Cl9 N8 O11 Sb4'
_chemical_formula_sum 'C87 H65 Br4 Cl9 N8 O11 Sb4'
_chemical_formula_weight 2524.16
_chemical_name_systematic
; 
 ? 
;
_space_group_IT_number 2
_symmetry_cell_setting triclinic
_symmetry_space_group_name_Hall '-P 1'
_symmetry_space_group_name_H-M 'P -1'
_atom_sites_solution_hydrogens geom
_atom_sites_solution_primary direct
_atom_sites_solution_secondary difmap
_audit_creation_method SHELXL-97
_cell_angle_alpha 74.305(2)
_cell_angle_beta 83.621(2)
_cell_angle_gamma 66.700(2)
_cell_formula_units_Z 2
_cell_length_a 15.639(2)
_cell_length_b 17.062(3)
_cell_length_c 19.793(3)
_cell_measurement_reflns_used 6880
_cell_measurement_temperature 100(2)
_cell_measurement_theta_max 26.02
_cell_measurement_theta_min 2.34
_cell_volume 4669.8(12)
_computing_cell_refinement 'Bruker SMART'
_computing_data_collection 'Bruker SMART'
_computing_data_reduction 'Bruker SAINT'
_computing_molecular_graphics 'Bruker SHELXTL'
_computing_publication_material 'Bruker SHELXTL'
_computing_structure_refinement 'SHELXL-97 (Sheldrick, 1997)'
_computing_structure_solution 'SHELXS-97 (Sheldrick, 1990)'
_diffrn_ambient_temperature 100(2)
_diffrn_measured_fraction_theta_full 0.985
_diffrn_measured_fraction_theta_max 0.985
_diffrn_measurement_device_type 'CCD area detector'
_diffrn_measurement_method 'phi and omega scans'
_diffrn_radiation_monochromator graphite
_diffrn_radiation_source 'fine-focus sealed tube'
_diffrn_radiation_type MoK\a
_diffrn_radiation_wavelength 0.71073
_diffrn_reflns_av_R_equivalents 0.0378
_diffrn_reflns_av_sigmaI/netI 0.0582
_diffrn_reflns_limit_h_max 19
_diffrn_reflns_limit_h_min -19
_diffrn_reflns_limit_k_max 21
_diffrn_reflns_limit_k_min -20
_diffrn_reflns_limit_l_max 24
_diffrn_reflns_limit_l_min -24
_diffrn_reflns_number 39052
_diffrn_reflns_theta_full 26.06
_diffrn_reflns_theta_max 26.06
_diffrn_reflns_theta_min 1.42
_exptl_absorpt_coefficient_mu 3.175
_exptl_absorpt_correction_T_max 0.5988
_exptl_absorpt_correction_T_min 0.4115
_exptl_absorpt_correction_type empirical
_exptl_absorpt_process_details brukersadbas
_exptl_crystal_colour colorless
_exptl_crystal_density_diffrn 1.795
_exptl_crystal_density_method 'not measured'
_exptl_crystal_description block
_exptl_crystal_F_000 2456
_exptl_crystal_size_max 0.34
_exptl_crystal_size_mid 0.26
_exptl_crystal_size_min 0.18
_refine_diff_density_max 2.844
_refine_diff_density_min -1.546
_refine_diff_density_rms 0.176
_refine_ls_extinction_method none
_refine_ls_goodness_of_fit_ref 1.057
_refine_ls_hydrogen_treatment mixed
_refine_ls_matrix_type full
_refine_ls_number_parameters 1099
_refine_ls_number_reflns 18203
_refine_ls_number_restraints 0
_refine_ls_restrained_S_all 1.057
_refine_ls_R_factor_all 0.0723
_refine_ls_R_factor_gt 0.0549
_refine_ls_shift/su_max 6.108
_refine_ls_shift/su_mean 0.018
_refine_ls_structure_factor_coef Fsqd
_refine_ls_weighting_details 'calc w=1/[\s^2^(Fo^2^)+(0.0974P)^2^+9.7361P] where P=(Fo^2^+2Fc^2^)/3'
_refine_ls_weighting_scheme calc
_refine_ls_wR_factor_gt 0.1575
_refine_ls_wR_factor_ref 0.1697
_reflns_number_gt 14010
_reflns_number_total 18203
_reflns_threshold_expression >2sigma(I)
_cod_data_source_file om900942q_si_002.cif
_cod_data_source_block COMPOUND_2
_cod_depositor_comments
;
The following automatic conversions were performed:

'_symmetry_cell_setting' value 'Triclinic' changed to 'triclinic'
according to
/usr/data/users/saulius/automatic-downloads/retrospective/ACS/lib/dictionaries/cif_core.dic
dictionary named 'cif_core.dic' version 2.4.2 from 2011-04-26.

Automatic conversion script
Id: cif_fix_values 2281 2013-09-26 08:29:07Z andrius 
;
_cod_original_cell_volume 4669.8(13)
_cod_original_sg_symbol_H-M P-1
_cod_database_code 4083379

loop_
_symmetry_equiv_pos_as_xyz
'x, y, z'
'-x, -y, -z'

loop_
_atom_site_label
_atom_site_type_symbol
_atom_site_fract_x
_atom_site_fract_y
_atom_site_fract_z
_atom_site_U_iso_or_equiv
_atom_site_adp_type
_atom_site_occupancy
_atom_site_symmetry_multiplicity
_atom_site_calc_flag
_atom_site_refinement_flags
O8 O 0.5421(3) 0.0272(3) 0.2276(2) 0.0283(10) Uani 1 1 d .
Sb3 Sb 0.48233(3) 0.15760(3) 0.22781(2) 0.02452(11) Uani 1 1 d .
Sb4 Sb 0.34581(3) 0.15191(3) 0.09830(2) 0.02482(11) Uani 1 1 d .
Sb2 Sb 0.32540(3) 0.34860(3) 0.28418(2) 0.02942(12) Uani 1 1 d .
Sb1 Sb 0.24841(3) 0.18476(3) 0.26626(2) 0.02632(12) Uani 1 1 d .
Br3 Br 0.85261(5) 0.23823(5) 0.05862(4) 0.04400(19) Uani 1 1 d .
Br4 Br 0.09729(6) 0.01459(6) -0.07146(5) 0.0514(2) Uani 1 1 d .
Br2 Br 0.56714(12) 0.53878(10) 0.40277(8) 0.1056(5) Uani 1 1 d .
O4 O 0.4216(3) 0.1955(3) 0.1379(2) 0.0257(9) Uani 1 1 d .
O3 O 0.3820(3) 0.1267(3) 0.2786(2) 0.0276(10) Uani 1 1 d .
O11 O 0.4123(3) 0.0278(3) 0.1458(2) 0.0281(10) Uani 1 1 d .
H11 H 0.4518 0.0239 0.1719 0.042 Uiso 1 1 calc R
O6 O 0.2466(3) 0.1638(3) 0.3729(2) 0.0317(10) Uani 1 1 d .
O1 O 0.2518(3) 0.3021(3) 0.2452(2) 0.0292(10) Uani 1 1 d .
O10 O 0.3338(3) 0.2710(3) 0.3790(2) 0.0333(10) Uani 1 1 d .
H10 H 0.2964 0.2472 0.3829 0.050 Uiso 1 1 calc R
N4 N 0.2712(4) 0.2896(4) 0.0467(3) 0.0305(12) Uani 1 1 d .
O9 O 0.4314(3) 0.1600(3) 0.0151(2) 0.0300(10) Uani 1 1 d .
C22 C 0.3997(5) 0.4097(5) 0.3206(4) 0.0368(16) Uani 1 1 d .
C4 C -0.0865(5) 0.3436(5) 0.2434(5) 0.047(2) Uani 1 1 d .
O7 O 0.2024(4) 0.4400(3) 0.3011(3) 0.0428(12) Uani 1 1 d .
N5 N 0.5140(4) 0.1409(4) 0.3858(3) 0.0302(12) Uani 1 1 d .
H5 H 0.4653 0.1881 0.3851 0.036 Uiso 1 1 calc R
N7 N 0.2515(4) 0.0508(4) 0.2969(3) 0.0301(12) Uani 1 1 d .
C43 C 0.6023(5) 0.1775(4) 0.1777(3) 0.0302(14) Uani 1 1 d .
N2 N 0.3644(4) 0.4125(4) 0.1257(3) 0.0358(14) Uani 1 1 d .
H2C H 0.4059 0.3607 0.1273 0.043 Uiso 1 1 calc R
C68 C 0.1220(5) 0.1045(5) 0.0206(4) 0.0348(16) Uani 1 1 d .
H68 H 0.0580 0.1213 0.0275 0.042 Uiso 1 1 calc R
N1 N 0.3110(4) 0.4361(3) 0.1804(3) 0.0314(12) Uani 1 1 d .
C70 C 0.4063(5) 0.2035(4) -0.0519(3) 0.0325(15) Uani 1 1 d .
C1 C 0.1005(5) 0.2460(4) 0.2630(4) 0.0319(15) Uani 1 1 d .
N3 N 0.2084(4) 0.3486(4) 0.0795(3) 0.0326(13) Uani 1 1 d .
H3C H 0.1979 0.3382 0.1239 0.039 Uiso 1 1 calc R
N6 N 0.5473(4) 0.1044(3) 0.3299(3) 0.0290(12) Uani 1 1 d .
C78 C 0.1646(5) 0.4261(4) 0.0332(4) 0.0357(17) Uani 1 1 d .
C67 C 0.1666(5) 0.0511(5) -0.0224(4) 0.0380(17) Uani 1 1 d .
C77 C 0.2017(5) 0.4160(5) -0.0320(4) 0.0409(18) Uani 1 1 d .
H77 H 0.1856 0.4584 -0.0744 0.049 Uiso 1 1 calc R
C65 C 0.3116(5) 0.0542(4) 0.0013(3) 0.0315(15) Uani 1 1 d .
H65 H 0.3756 0.0366 -0.0055 0.038 Uiso 1 1 calc R
C64 C 0.2673(5) 0.1096(4) 0.0453(3) 0.0281(14) Uani 1 1 d .
C54 C 0.6741(5) -0.0231(5) 0.3040(4) 0.0353(16) Uani 1 1 d .
C57 C 0.5689(5) 0.0919(4) 0.4420(3) 0.0301(14) Uani 1 1 d .
C71 C 0.4651(6) 0.1668(5) -0.1037(4) 0.0414(18) Uani 1 1 d .
H71 H 0.5146 0.1130 -0.0901 0.050 Uiso 1 1 calc R
C6 C 0.0573(5) 0.3161(5) 0.2922(4) 0.0469(19) Uani 1 1 d .
H6 H 0.0918 0.3310 0.3185 0.056 Uiso 1 1 calc R
N8 N 0.2822(4) -0.0042(4) 0.2534(3) 0.0314(12) Uani 1 1 d .
H8 H 0.3075 0.0068 0.2130 0.038 Uiso 1 1 calc R
C28 C 0.1616(5) 0.5266(5) 0.2709(4) 0.0415(18) Uani 1 1 d .
C36 C 0.3451(5) 0.4799(4) 0.0682(4) 0.0330(15) Uani 1 1 d .
C15 C 0.2670(5) -0.0783(4) 0.2830(4) 0.0339(15) Uani 1 1 d .
C27 C 0.3592(6) 0.4616(5) 0.3678(4) 0.049(2) Uani 1 1 d .
H27 H 0.2983 0.4710 0.3830 0.058 Uiso 1 1 calc R
C66 C 0.2616(6) 0.0246(5) -0.0325(4) 0.0394(17) Uani 1 1 d .
H66 H 0.2919 -0.0128 -0.0617 0.047 Uiso 1 1 calc R
C47 C 0.7383(5) 0.2121(5) 0.1777(4) 0.0402(17) Uani 1 1 d .
H47 H 0.7793 0.2228 0.2011 0.048 Uiso 1 1 calc R
C45 C 0.6928(5) 0.1961(5) 0.0725(4) 0.0392(17) Uani 1 1 d .
H45 H 0.7033 0.1964 0.0253 0.047 Uiso 1 1 calc R
C16 C 0.2876(5) -0.1467(5) 0.2449(4) 0.0376(16) Uani 1 1 d .
C44 C 0.6183(5) 0.1789(5) 0.1071(4) 0.0347(16) Uani 1 1 d .
H44 H 0.5781 0.1681 0.0829 0.042 Uiso 1 1 calc R
C24 C 0.5388(7) 0.4362(7) 0.3245(5) 0.058(2) Uani 1 1 d .
H24 H 0.5996 0.4274 0.3093 0.070 Uiso 1 1 calc R
C12 C 0.1745(5) 0.0555(5) 0.4100(3) 0.0343(15) Uani 1 1 d .
C56 C 0.6386(5) 0.0227(4) 0.4220(3) 0.0314(15) Uani 1 1 d .
H56 H 0.6868 -0.0218 0.4500 0.038 Uiso 1 1 calc R
C37 C 0.3929(5) 0.4708(5) 0.0010(4) 0.0354(16) Uani 1 1 d .
C49 C 0.6318(5) -0.0250(4) 0.2456(3) 0.0297(14) Uani 1 1 d .
C8 C 0.1457(5) 0.1691(5) 0.4722(4) 0.0386(17) Uani 1 1 d .
H8A H 0.1528 0.2195 0.4755 0.046 Uiso 1 1 calc R
C7 C 0.1896(5) 0.1293(5) 0.4171(4) 0.0340(16) Uani 1 1 d .
C55 C 0.6238(5) 0.0314(4) 0.3520(4) 0.0314(15) Uani 1 1 d .
C14 C 0.2257(5) -0.0700(5) 0.3476(4) 0.0387(17) Uani 1 1 d .
H14 H 0.2078 -0.1113 0.3803 0.046 Uiso 1 1 calc R
C51 C 0.7747(5) -0.1376(5) 0.2200(4) 0.047(2) Uani 1 1 d .
H51 H 0.8077 -0.1766 0.1926 0.057 Uiso 1 1 calc R
C75 C 0.3289(5) 0.2830(5) -0.0730(3) 0.0342(16) Uani 1 1 d .
C21 C 0.2891(6) -0.1268(5) 0.1726(4) 0.049(2) Uani 1 1 d .
H21 H 0.2797 -0.0695 0.1474 0.059 Uiso 1 1 calc R
C58 C 0.5448(5) 0.1195(5) 0.5085(4) 0.0368(16) Uani 1 1 d .
C41 C 0.4848(6) 0.3819(6) -0.0772(4) 0.048(2) Uani 1 1 d .
H41 H 0.5179 0.3267 -0.0858 0.057 Uiso 1 1 calc R
C33 C 0.1852(5) 0.5681(5) 0.2035(4) 0.0399(18) Uani 1 1 d .
C69 C 0.1724(5) 0.1343(4) 0.0549(3) 0.0323(15) Uani 1 1 d .
H69 H 0.1416 0.1712 0.0844 0.039 Uiso 1 1 calc R
C34 C 0.2544(5) 0.5218(4) 0.1572(4) 0.0365(17) Uani 1 1 d .
C79 C 0.0924(5) 0.5007(5) 0.0552(4) 0.0411(18) Uani 1 1 d .
C46 C 0.7509(5) 0.2127(5) 0.1081(4) 0.0362(16) Uani 1 1 d .
C25 C 0.4996(8) 0.4858(6) 0.3704(5) 0.058(2) Uani 1 1 d .
C48 C 0.6627(5) 0.1951(5) 0.2128(4) 0.0372(16) Uani 1 1 d .
H48 H 0.6524 0.1956 0.2599 0.045 Uiso 1 1 calc R
C80 C 0.0601(6) 0.5820(5) 0.0073(5) 0.053(2) Uani 1 1 d .
H80 H 0.0848 0.5888 -0.0379 0.063 Uiso 1 1 calc R
C2 C 0.0490(5) 0.2228(5) 0.2261(4) 0.0397(17) Uani 1 1 d .
H2 H 0.0777 0.1728 0.2089 0.048 Uiso 1 1 calc R
C23 C 0.4898(6) 0.3981(6) 0.2994(4) 0.051(2) Uani 1 1 d .
H23 H 0.5183 0.3640 0.2676 0.061 Uiso 1 1 calc R
C35 C 0.2762(5) 0.5507(4) 0.0867(4) 0.0362(16) Uani 1 1 d .
H35 H 0.2492 0.6072 0.0580 0.043 Uiso 1 1 calc R
C60 C 0.5364(5) 0.0862(6) 0.6335(4) 0.0432(18) Uani 1 1 d .
H60 H 0.5463 0.0449 0.6766 0.052 Uiso 1 1 calc R
C53 C 0.7688(5) -0.0786(5) 0.3171(4) 0.0446(19) Uani 1 1 d .
H53 H 0.7984 -0.0774 0.3548 0.053 Uiso 1 1 calc R
C42 C 0.4431(5) 0.3885(5) -0.0130(4) 0.0400(17) Uani 1 1 d .
H42 H 0.4482 0.3376 0.0215 0.048 Uiso 1 1 calc R
C59 C 0.5628(5) 0.0578(5) 0.5726(3) 0.0327(15) Uani 1 1 d .
H59 H 0.5922 -0.0020 0.5745 0.039 Uiso 1 1 calc R
C72 C 0.4516(7) 0.2081(6) -0.1741(4) 0.056(2) Uani 1 1 d .
H72 H 0.4930 0.1841 -0.2075 0.067 Uiso 1 1 calc R
C76 C 0.2681(5) 0.3295(4) -0.0223(4) 0.0330(15) Uani 1 1 d .
C13 C 0.2164(5) 0.0115(5) 0.3541(3) 0.0321(15) Uani 1 1 d .
C39 C 0.4282(6) 0.5393(6) -0.1156(5) 0.051(2) Uani 1 1 d .
H39 H 0.4237 0.5898 -0.1505 0.061 Uiso 1 1 calc R
C73 C 0.3727(7) 0.2886(6) -0.1947(4) 0.057(2) Uani 1 1 d .
H73 H 0.3615 0.3172 -0.2420 0.068 Uiso 1 1 calc R
C50 C 0.6825(5) -0.0836(5) 0.2048(4) 0.0376(17) Uani 1 1 d .
H50 H 0.6541 -0.0865 0.1672 0.045 Uiso 1 1 calc R
C31 C 0.0643(9) 0.7070(6) 0.2166(6) 0.087(4) Uani 1 1 d .
H31 H 0.0311 0.7670 0.1991 0.104 Uiso 1 1 calc R
C32 C 0.1338(7) 0.6607(5) 0.1768(5) 0.060(3) Uani 1 1 d .
H32 H 0.1476 0.6895 0.1325 0.072 Uiso 1 1 calc R
C81 C -0.0085(7) 0.6527(6) 0.0267(7) 0.070(3) Uani 1 1 d .
H81 H -0.0296 0.7071 -0.0056 0.084 Uiso 1 1 calc R
C40 C 0.4778(6) 0.4567(6) -0.1288(4) 0.0470(19) Uani 1 1 d .
H40 H 0.5060 0.4522 -0.1723 0.056 Uiso 1 1 calc R
C29 C 0.0916(7) 0.5750(6) 0.3086(6) 0.071(3) Uani 1 1 d .
H29 H 0.0757 0.5476 0.3527 0.085 Uiso 1 1 calc R
C19 C 0.3178(7) -0.2751(6) 0.1748(6) 0.061(3) Uani 1 1 d .
H19 H 0.3266 -0.3178 0.1509 0.074 Uiso 1 1 calc R
C62 C 0.4847(10) 0.2333(7) 0.5683(5) 0.094(5) Uani 1 1 d .
H62 H 0.4610 0.2928 0.5674 0.113 Uiso 1 1 calc R
C61 C 0.4971(8) 0.1717(6) 0.6319(5) 0.067(3) Uani 1 1 d .
H61 H 0.4783 0.1897 0.6734 0.081 Uiso 1 1 calc R
C5 C -0.0384(6) 0.3658(5) 0.2830(5) 0.054(2) Uani 1 1 d .
H5A H -0.0682 0.4129 0.3035 0.064 Uiso 1 1 calc R
C26 C 0.4097(8) 0.4995(6) 0.3924(5) 0.062(3) Uani 1 1 d .
H26 H 0.3823 0.5342 0.4239 0.075 Uiso 1 1 calc R
C18 C 0.3185(8) -0.2972(6) 0.2464(6) 0.070(3) Uani 1 1 d .
H18 H 0.3286 -0.3549 0.2710 0.084 Uiso 1 1 calc R
C38 C 0.3859(6) 0.5472(5) -0.0519(4) 0.0433(18) Uani 1 1 d .
H38 H 0.3529 0.6026 -0.0437 0.052 Uiso 1 1 calc R
C20 C 0.3041(7) -0.1896(6) 0.1371(5) 0.061(3) Uani 1 1 d .
H20 H 0.3051 -0.1753 0.0883 0.073 Uiso 1 1 calc R
C63 C 0.5064(8) 0.2084(5) 0.5067(5) 0.065(3) Uani 1 1 d .
H63 H 0.4956 0.2506 0.4641 0.079 Uiso 1 1 calc R
C82 C -0.0460(7) 0.6443(6) 0.0925(8) 0.077(4) Uani 1 1 d .
H82 H -0.0924 0.6930 0.1045 0.092 Uiso 1 1 calc R
Br1 Br -0.21531(6) 0.41461(7) 0.22435(6) 0.0729(3) Uani 1 1 d .
Cl3 Cl 1.03819(17) 0.88077(15) 0.30296(14) 0.0636(6) Uani 1 1 d .
Cl1 Cl 1.04075(18) 1.01868(18) 0.18055(12) 0.0647(6) Uani 1 1 d .
Cl2 Cl 0.9335(3) 1.06249(19) 0.30217(15) 0.0930(10) Uani 1 1 d .
O2 O 0.4398(3) 0.2739(3) 0.2465(2) 0.0299(10) Uani 1 1 d .
O5 O 0.2500(3) 0.1767(3) 0.1698(2) 0.0275(10) Uani 1 1 d .
Cl5 Cl 0.1035(7) 0.3977(4) 0.4900(4) 0.230(4) Uani 1 1 d .
Cl6 Cl 0.2335(6) 0.2670(5) 0.5862(3) 0.215(3) Uani 1 1 d .
Cl4 Cl 0.2366(7) 0.4392(6) 0.5421(5) 0.268(5) Uani 1 1 d .
C11 C 0.1195(6) 0.0232(6) 0.4611(4) 0.047(2) Uani 1 1 d .
H11A H 0.1095 -0.0260 0.4581 0.057 Uiso 1 1 calc R
C10 C 0.0795(6) 0.0610(6) 0.5155(4) 0.050(2) Uani 1 1 d .
H10A H 0.0435 0.0377 0.5489 0.060 Uiso 1 1 calc R
C74 C 0.3130(6) 0.3238(5) -0.1438(4) 0.049(2) Uani 1 1 d .
H74 H 0.2612 0.3757 -0.1574 0.058 Uiso 1 1 calc R
C9 C 0.0936(5) 0.1346(6) 0.5201(4) 0.048(2) Uani 1 1 d .
H9 H 0.0666 0.1607 0.5569 0.057 Uiso 1 1 calc R
C52 C 0.8177(5) -0.1338(5) 0.2753(5) 0.051(2) Uani 1 1 d .
H52 H 0.8802 -0.1690 0.2843 0.062 Uiso 1 1 calc R
C84 C 0.0555(6) 0.4911(6) 0.1220(5) 0.056(2) Uani 1 1 d .
H84 H 0.0770 0.4368 0.1546 0.067 Uiso 1 1 calc R
C3 C -0.0446(6) 0.2723(6) 0.2140(5) 0.053(2) Uani 1 1 d .
H3 H -0.0786 0.2582 0.1869 0.063 Uiso 1 1 calc R
C17 C 0.3042(7) -0.2347(5) 0.2819(5) 0.055(2) Uani 1 1 d .
H17 H 0.3055 -0.2502 0.3307 0.066 Uiso 1 1 calc R
C86 C 0.9747(7) 0.9855(7) 0.2519(5) 0.060(2) Uani 1 1 d .
H86 H 0.921(7) 0.983(6) 0.233(5) 0.073 Uiso 1 1 calc .
C83 C -0.0162(7) 0.5655(7) 0.1408(7) 0.074(3) Uani 1 1 d .
H83 H -0.0423 0.5600 0.1855 0.089 Uiso 1 1 calc R
C30 C 0.0439(9) 0.6648(7) 0.2816(6) 0.093(4) Uani 1 1 d .
H30 H -0.0027 0.6968 0.3083 0.111 Uiso 1 1 calc R
C87 C 0.2296(12) 0.3522(11) 0.5121(7) 0.101(5) Uani 1 1 d .
H87 H 0.273(10) 0.335(9) 0.474(7) 0.121 Uiso 1 1 calc .
Cl7 Cl 0.3070(6) 0.7141(6) 0.5027(4) 0.229(3) Uiso 1 1 d .
Cl8 Cl 0.1297(9) 0.7736(8) 0.5600(6) 0.303(5) Uiso 1 1 d .
Cl9 Cl 0.2707(7) 0.7970(7) 0.6131(5) 0.265(4) Uiso 1 1 d .
C85 C 0.2422(19) 0.7282(17) 0.5772(13) 0.168(9) Uiso 1 1 d .
H85 H 0.256(14) 0.671(14) 0.611(10) 0.202 Uiso 1 1 calc .

loop_
_atom_site_aniso_label
_atom_site_aniso_U_11
_atom_site_aniso_U_22
_atom_site_aniso_U_33
_atom_site_aniso_U_23
_atom_site_aniso_U_13
_atom_site_aniso_U_12
O8 0.027(2) 0.022(2) 0.032(2) -0.0092(19) -0.0039(19) -0.0035(19)
Sb3 0.0235(2) 0.0200(2) 0.0275(2) -0.00838(17) -0.00211(16) -0.00359(17)
Sb4 0.0272(2) 0.0203(2) 0.0255(2) -0.00709(16) -0.00239(17) -0.00601(17)
Sb2 0.0293(2) 0.0211(2) 0.0352(2) -0.01131(18) -0.00254(18) -0.00347(18)
Sb1 0.0245(2) 0.0239(2) 0.0280(2) -0.00874(17) -0.00109(17) -0.00479(18)
Br3 0.0312(4) 0.0452(4) 0.0509(4) -0.0034(4) 0.0003(3) -0.0154(3)
Br4 0.0578(5) 0.0611(5) 0.0548(5) -0.0259(4) -0.0021(4) -0.0349(4)
Br2 0.1476(13) 0.1077(10) 0.1119(10) -0.0449(8) -0.0249(9) -0.0830(10)
O4 0.029(2) 0.023(2) 0.025(2) -0.0062(18) -0.0047(18) -0.0079(19)
O3 0.025(2) 0.022(2) 0.031(2) -0.0073(18) -0.0008(18) -0.0037(18)
O11 0.033(3) 0.019(2) 0.030(2) -0.0058(18) -0.0061(19) -0.0056(19)
O6 0.029(2) 0.036(3) 0.029(2) -0.010(2) 0.0019(19) -0.011(2)
O1 0.026(2) 0.019(2) 0.037(2) -0.0056(19) -0.0047(19) -0.0036(19)
O10 0.036(3) 0.027(2) 0.036(3) -0.010(2) -0.003(2) -0.009(2)
N4 0.031(3) 0.025(3) 0.034(3) -0.009(2) -0.004(2) -0.007(2)
O9 0.030(2) 0.033(3) 0.025(2) -0.0074(19) -0.0005(19) -0.009(2)
C22 0.048(5) 0.029(4) 0.033(4) -0.010(3) -0.003(3) -0.012(3)
C4 0.027(4) 0.038(4) 0.059(5) 0.007(4) 0.001(4) -0.006(3)
O7 0.041(3) 0.027(3) 0.052(3) -0.013(2) 0.005(2) -0.004(2)
N5 0.031(3) 0.029(3) 0.029(3) -0.012(2) 0.002(2) -0.006(2)
N7 0.032(3) 0.027(3) 0.030(3) -0.009(2) -0.001(2) -0.009(2)
C43 0.028(4) 0.025(3) 0.034(4) -0.008(3) -0.001(3) -0.005(3)
N2 0.033(3) 0.020(3) 0.045(3) -0.002(3) -0.007(3) -0.004(2)
C68 0.027(4) 0.030(4) 0.042(4) -0.007(3) -0.004(3) -0.006(3)
N1 0.029(3) 0.020(3) 0.040(3) -0.007(2) -0.002(2) -0.004(2)
C70 0.042(4) 0.030(4) 0.032(4) -0.009(3) -0.003(3) -0.018(3)
C1 0.027(3) 0.031(4) 0.034(4) -0.010(3) 0.005(3) -0.006(3)
N3 0.033(3) 0.028(3) 0.039(3) -0.013(3) -0.002(3) -0.011(3)
N6 0.030(3) 0.022(3) 0.030(3) -0.010(2) -0.003(2) -0.001(2)
C78 0.036(4) 0.016(3) 0.053(4) -0.002(3) -0.020(3) -0.006(3)
C67 0.046(4) 0.039(4) 0.035(4) -0.009(3) -0.007(3) -0.022(4)
C77 0.043(4) 0.030(4) 0.047(4) -0.004(3) -0.018(4) -0.011(3)
C65 0.033(4) 0.030(4) 0.034(4) -0.009(3) 0.000(3) -0.014(3)
C64 0.034(4) 0.018(3) 0.027(3) -0.001(2) -0.006(3) -0.006(3)
C54 0.026(4) 0.031(4) 0.041(4) -0.012(3) -0.006(3) 0.000(3)
C57 0.035(4) 0.024(3) 0.032(3) -0.008(3) -0.006(3) -0.010(3)
C71 0.053(5) 0.033(4) 0.037(4) -0.006(3) -0.001(3) -0.016(4)
C6 0.034(4) 0.046(5) 0.062(5) -0.023(4) -0.002(4) -0.009(4)
N8 0.038(3) 0.025(3) 0.031(3) -0.008(2) -0.002(2) -0.011(3)
C28 0.035(4) 0.032(4) 0.053(5) -0.019(4) -0.010(3) 0.000(3)
C36 0.032(4) 0.025(3) 0.043(4) -0.002(3) -0.012(3) -0.014(3)
C15 0.040(4) 0.026(4) 0.038(4) -0.002(3) -0.004(3) -0.018(3)
C27 0.052(5) 0.041(4) 0.052(5) -0.024(4) -0.008(4) -0.007(4)
C66 0.051(5) 0.041(4) 0.036(4) -0.019(3) 0.008(3) -0.023(4)
C47 0.042(4) 0.040(4) 0.042(4) -0.009(3) -0.004(3) -0.020(4)
C45 0.039(4) 0.048(5) 0.032(4) -0.015(3) 0.002(3) -0.016(4)
C16 0.036(4) 0.034(4) 0.045(4) -0.010(3) -0.004(3) -0.015(3)
C44 0.030(4) 0.037(4) 0.039(4) -0.018(3) 0.001(3) -0.010(3)
C24 0.068(6) 0.076(6) 0.053(5) -0.023(5) 0.009(4) -0.050(5)
C12 0.030(4) 0.040(4) 0.030(3) -0.005(3) -0.004(3) -0.013(3)
C56 0.031(4) 0.023(3) 0.032(3) -0.006(3) -0.009(3) 0.000(3)
C37 0.031(4) 0.028(4) 0.044(4) 0.000(3) -0.017(3) -0.009(3)
C49 0.028(3) 0.022(3) 0.035(4) -0.008(3) 0.001(3) -0.005(3)
C8 0.037(4) 0.047(4) 0.028(4) -0.012(3) -0.003(3) -0.009(3)
C7 0.024(3) 0.041(4) 0.032(4) -0.007(3) -0.005(3) -0.006(3)
C55 0.026(3) 0.029(4) 0.037(4) -0.009(3) -0.001(3) -0.006(3)
C14 0.044(4) 0.042(4) 0.033(4) -0.003(3) -0.003(3) -0.022(4)
C51 0.039(4) 0.038(4) 0.058(5) -0.026(4) -0.002(4) 0.002(4)
C75 0.047(4) 0.032(4) 0.029(3) -0.006(3) -0.006(3) -0.020(3)
C21 0.071(6) 0.030(4) 0.050(5) -0.007(3) 0.000(4) -0.025(4)
C58 0.043(4) 0.027(4) 0.036(4) -0.008(3) -0.005(3) -0.007(3)
C41 0.052(5) 0.042(5) 0.055(5) -0.013(4) -0.001(4) -0.023(4)
C33 0.038(4) 0.024(4) 0.055(5) -0.018(3) -0.013(3) 0.000(3)
C69 0.035(4) 0.027(4) 0.029(3) -0.007(3) -0.007(3) -0.004(3)
C34 0.033(4) 0.025(4) 0.053(4) -0.007(3) -0.017(3) -0.009(3)
C79 0.034(4) 0.026(4) 0.065(5) -0.012(3) -0.019(4) -0.007(3)
C46 0.029(4) 0.033(4) 0.041(4) -0.004(3) 0.003(3) -0.011(3)
C25 0.080(7) 0.056(6) 0.060(5) -0.018(5) -0.011(5) -0.043(5)
C48 0.037(4) 0.039(4) 0.037(4) -0.010(3) -0.001(3) -0.015(3)
C80 0.036(4) 0.025(4) 0.091(7) -0.002(4) -0.015(4) -0.008(3)
C2 0.031(4) 0.041(4) 0.047(4) -0.015(3) 0.001(3) -0.011(3)
C23 0.065(6) 0.059(5) 0.049(5) -0.024(4) 0.013(4) -0.039(5)
C35 0.032(4) 0.022(3) 0.051(4) -0.002(3) -0.019(3) -0.006(3)
C60 0.040(4) 0.053(5) 0.035(4) -0.005(3) -0.006(3) -0.018(4)
C53 0.036(4) 0.038(4) 0.048(4) -0.012(4) -0.008(3) 0.001(3)
C42 0.044(4) 0.033(4) 0.045(4) -0.006(3) -0.004(3) -0.019(3)
C59 0.028(4) 0.033(4) 0.034(4) -0.005(3) -0.006(3) -0.009(3)
C72 0.077(7) 0.054(5) 0.032(4) -0.013(4) 0.005(4) -0.021(5)
C76 0.037(4) 0.029(4) 0.034(4) -0.002(3) -0.011(3) -0.015(3)
C13 0.032(4) 0.034(4) 0.030(3) -0.007(3) -0.004(3) -0.011(3)
C39 0.043(5) 0.043(5) 0.056(5) 0.010(4) -0.011(4) -0.017(4)
C73 0.084(7) 0.063(6) 0.026(4) -0.008(4) -0.001(4) -0.032(5)
C50 0.035(4) 0.033(4) 0.042(4) -0.018(3) -0.002(3) -0.005(3)
C31 0.103(9) 0.030(5) 0.086(8) -0.020(5) -0.005(7) 0.021(5)
C32 0.074(7) 0.024(4) 0.066(6) -0.007(4) -0.019(5) -0.001(4)
C81 0.045(6) 0.027(5) 0.129(10) -0.007(5) -0.024(6) -0.007(4)
C40 0.046(5) 0.050(5) 0.045(4) -0.003(4) -0.004(4) -0.023(4)
C29 0.065(6) 0.040(5) 0.077(7) -0.023(5) 0.002(5) 0.018(5)
C19 0.065(6) 0.050(5) 0.090(7) -0.043(5) 0.019(5) -0.031(5)
C62 0.151(12) 0.045(6) 0.052(6) -0.026(5) -0.030(7) 0.015(6)
C61 0.093(8) 0.050(5) 0.042(5) -0.024(4) -0.013(5) 0.002(5)
C5 0.035(4) 0.033(4) 0.085(6) -0.022(4) 0.008(4) -0.003(4)
C26 0.086(7) 0.048(5) 0.063(6) -0.033(5) -0.006(5) -0.020(5)
C18 0.100(8) 0.045(5) 0.073(7) -0.013(5) 0.003(6) -0.038(6)
C38 0.044(5) 0.032(4) 0.050(5) -0.001(3) -0.006(4) -0.016(4)
C20 0.093(8) 0.054(6) 0.056(5) -0.026(4) 0.012(5) -0.045(5)
C63 0.114(9) 0.027(4) 0.043(5) -0.006(4) -0.026(5) -0.009(5)
C82 0.042(5) 0.032(5) 0.154(12) -0.044(6) -0.031(7) 0.010(4)
Br1 0.0275(4) 0.0598(6) 0.1021(8) 0.0119(5) -0.0040(5) -0.0065(4)
Cl3 0.0583(14) 0.0489(13) 0.0827(16) -0.0083(11) -0.0075(12) -0.0230(11)
Cl1 0.0745(16) 0.0845(17) 0.0521(12) -0.0155(12) -0.0005(11) -0.0490(14)
Cl2 0.128(3) 0.0573(16) 0.0632(16) -0.0088(13) 0.0062(17) -0.0101(17)
O2 0.025(2) 0.022(2) 0.041(3) -0.014(2) -0.0038(19) -0.0029(19)
O5 0.025(2) 0.030(2) 0.026(2) -0.0076(19) -0.0014(18) -0.0083(19)
Cl5 0.339(11) 0.119(5) 0.220(7) -0.047(5) -0.005(7) -0.072(6)
Cl6 0.298(9) 0.256(8) 0.149(5) 0.014(5) -0.069(5) -0.192(7)
Cl4 0.393(12) 0.294(9) 0.292(9) -0.199(8) 0.158(9) -0.270(10)
C11 0.048(5) 0.060(5) 0.040(4) -0.006(4) 0.002(4) -0.032(4)
C10 0.042(5) 0.070(6) 0.039(4) -0.012(4) 0.008(4) -0.026(4)
C74 0.064(6) 0.033(4) 0.042(4) -0.004(3) -0.012(4) -0.012(4)
C9 0.029(4) 0.074(6) 0.038(4) -0.025(4) 0.002(3) -0.011(4)
C52 0.029(4) 0.044(5) 0.065(5) -0.020(4) -0.007(4) 0.009(4)
C84 0.045(5) 0.039(5) 0.079(6) -0.031(4) -0.011(4) 0.003(4)
C3 0.043(5) 0.066(6) 0.055(5) -0.014(4) -0.007(4) -0.027(4)
C17 0.074(6) 0.034(4) 0.063(5) -0.010(4) 0.000(5) -0.026(4)
C86 0.060(6) 0.065(6) 0.061(6) -0.011(5) -0.002(5) -0.032(5)
C83 0.054(6) 0.055(6) 0.110(9) -0.049(6) -0.011(6) 0.004(5)
C30 0.109(10) 0.051(6) 0.067(7) -0.020(5) 0.013(6) 0.022(6)
C87 0.124(13) 0.121(12) 0.087(9) -0.021(8) -0.009(8) -0.078(11)

loop_
_atom_type_symbol
_atom_type_description
_atom_type_scat_dispersion_real
_atom_type_scat_dispersion_imag
_atom_type_scat_source
C C 0.0033 0.0016 'International Tables Vol C Tables 4.2.6.8 and 6.1.1.4'
H H 0.0000 0.0000 'International Tables Vol C Tables 4.2.6.8 and 6.1.1.4'
N N 0.0061 0.0033 'International Tables Vol C Tables 4.2.6.8 and 6.1.1.4'
O O 0.0106 0.0060 'International Tables Vol C Tables 4.2.6.8 and 6.1.1.4'
Br Br -0.2901 2.4595 'International Tables Vol C Tables 4.2.6.8 and 6.1.1.4'
Sb Sb -0.5866 1.5461 'International Tables Vol C Tables 4.2.6.8 and 6.1.1.4'
Cl Cl 0.1484 0.1585 'International Tables Vol C Tables 4.2.6.8 and 6.1.1.4'

loop_
_geom_angle_atom_site_label_1
_geom_angle_atom_site_label_2
_geom_angle_atom_site_label_3
_geom_angle
C49 O8 Sb3 123.9(4)
O4 Sb3 O3 93.17(18)
O4 Sb3 O2 96.92(18)
O3 Sb3 O2 95.72(18)
O4 Sb3 O8 95.18(17)
O3 Sb3 O8 84.35(18)
O2 Sb3 O8 167.88(18)
O4 Sb3 C43 90.7(2)
O3 Sb3 C43 173.7(2)
O2 Sb3 C43 88.7(2)
O8 Sb3 C43 90.4(2)
O4 Sb3 N6 174.68(19)
O3 Sb3 N6 83.3(2)
O2 Sb3 N6 87.40(19)
O8 Sb3 N6 80.57(18)
C43 Sb3 N6 92.5(2)
O5 Sb4 O4 92.49(18)
O5 Sb4 O11 95.86(19)
O4 Sb4 O11 95.05(18)
O5 Sb4 O9 165.35(18)
O4 Sb4 O9 83.36(18)
O11 Sb4 O9 98.50(19)
O5 Sb4 C64 92.0(2)
O4 Sb4 C64 174.5(2)
O11 Sb4 C64 87.8(2)
O9 Sb4 C64 91.5(2)
O5 Sb4 N4 83.5(2)
O4 Sb4 N4 84.87(19)
O11 Sb4 N4 179.4(2)
O9 Sb4 N4 82.1(2)
C64 Sb4 N4 92.4(2)
O2 Sb2 O1 91.27(18)
O2 Sb2 O10 97.5(2)
O1 Sb2 O10 95.42(19)
O2 Sb2 O7 167.5(2)
O1 Sb2 O7 85.0(2)
O10 Sb2 O7 94.7(2)
O2 Sb2 C22 90.7(2)
O1 Sb2 C22 175.2(2)
O10 Sb2 C22 88.7(2)
O7 Sb2 C22 92.1(3)
O2 Sb2 N1 84.4(2)
O1 Sb2 N1 83.7(2)
O10 Sb2 N1 178.0(2)
O7 Sb2 N1 83.4(2)
C22 Sb2 N1 92.0(2)
O3 Sb1 O5 95.19(18)
O3 Sb1 O1 92.93(18)
O5 Sb1 O1 97.47(19)
O3 Sb1 O6 83.82(18)
O5 Sb1 O6 166.35(19)
O1 Sb1 O6 96.18(18)
O3 Sb1 C1 174.7(2)
O5 Sb1 C1 89.9(2)
O1 Sb1 C1 88.1(2)
O6 Sb1 C1 90.9(2)
O3 Sb1 N7 84.1(2)
O5 Sb1 N7 86.20(19)
O1 Sb1 N7 175.48(19)
O6 Sb1 N7 80.15(19)
C1 Sb1 N7 94.6(2)
Sb3 O4 Sb4 132.6(2)
Sb1 O3 Sb3 130.5(2)
Sb4 O11 H11 109.5
C7 O6 Sb1 124.5(4)
Sb2 O1 Sb1 131.8(2)
Sb2 O10 H10 109.5
C76 N4 N3 107.3(5)
C76 N4 Sb4 128.4(5)
N3 N4 Sb4 123.8(4)
C70 O9 Sb4 126.8(4)
C23 C22 C27 117.9(7)
C23 C22 Sb2 121.3(5)
C27 C22 Sb2 120.8(6)
C5 C4 C3 122.1(7)
C5 C4 Br1 119.6(6)
C3 C4 Br1 118.3(7)
C28 O7 Sb2 132.0(5)
C57 N5 N6 109.8(5)
C57 N5 H5 125.1
N6 N5 H5 125.1
C13 N7 N8 107.7(5)
C13 N7 Sb1 129.2(4)
N8 N7 Sb1 122.7(4)
C44 C43 C48 118.6(7)
C44 C43 Sb3 119.6(5)
C48 C43 Sb3 121.6(5)
N1 N2 C36 111.6(6)
N1 N2 H2C 124.2
C36 N2 H2C 124.2
C67 C68 C69 119.7(7)
C67 C68 H68 120.1
C69 C68 H68 120.1
N2 N1 C34 106.7(6)
N2 N1 Sb2 123.1(4)
C34 N1 Sb2 130.2(5)
O9 C70 C71 116.0(6)
O9 C70 C75 125.2(6)
C71 C70 C75 118.7(6)
C6 C1 C2 119.6(7)
C6 C1 Sb1 118.8(5)
C2 C1 Sb1 121.3(5)
C78 N3 N4 111.1(6)
C78 N3 H3C 124.5
N4 N3 H3C 124.5
C55 N6 N5 107.1(5)
C55 N6 Sb3 128.9(4)
N5 N6 Sb3 124.0(4)
N3 C78 C77 106.4(6)
N3 C78 C79 121.9(7)
C77 C78 C79 131.6(7)
C68 C67 C66 120.9(6)
C68 C67 Br4 119.6(6)
C66 C67 Br4 119.5(5)
C78 C77 C76 107.0(6)
C78 C77 H77 126.5
C76 C77 H77 126.5
C64 C65 C66 120.9(7)
C64 C65 H65 119.6
C66 C65 H65 119.6
C69 C64 C65 118.5(6)
C69 C64 Sb4 121.3(5)
C65 C64 Sb4 120.2(5)
C49 C54 C53 118.1(6)
C49 C54 C55 122.8(6)
C53 C54 C55 119.1(6)
N5 C57 C56 107.4(6)
N5 C57 C58 118.7(6)
C56 C57 C58 133.9(6)
C72 C71 C70 121.9(8)
C72 C71 H71 119.0
C70 C71 H71 119.0
C1 C6 C5 120.6(7)
C1 C6 H6 119.7
C5 C6 H6 119.7
C15 N8 N7 109.8(6)
C15 N8 H8 125.1
N7 N8 H8 125.1
O7 C28 C29 116.2(8)
O7 C28 C33 124.0(7)
C29 C28 C33 119.8(8)
N2 C36 C35 106.7(6)
N2 C36 C37 122.3(6)
C35 C36 C37 131.0(6)
N8 C15 C14 106.9(6)
N8 C15 C16 121.1(6)
C14 C15 C16 131.8(7)
C22 C27 C26 120.0(9)
C22 C27 H27 120.0
C26 C27 H27 120.0
C67 C66 C65 119.4(6)
C67 C66 H66 120.3
C65 C66 H66 120.3
C46 C47 C48 118.7(7)
C46 C47 H47 120.6
C48 C47 H47 120.6
C46 C45 C44 119.4(7)
C46 C45 H45 120.3
C44 C45 H45 120.3
C21 C16 C17 118.2(7)
C21 C16 C15 121.3(7)
C17 C16 C15 120.5(7)
C45 C44 C43 120.9(6)
C45 C44 H44 119.6
C43 C44 H44 119.6
C25 C24 C23 120.7(9)
C25 C24 H24 119.6
C23 C24 H24 119.6
C11 C12 C7 117.1(7)
C11 C12 C13 120.0(7)
C7 C12 C13 122.8(6)
C57 C56 C55 107.2(6)
C57 C56 H56 126.4
C55 C56 H56 126.4
C42 C37 C38 118.8(7)
C42 C37 C36 122.0(6)
C38 C37 C36 119.1(7)
O8 C49 C50 117.9(6)
O8 C49 C54 122.6(6)
C50 C49 C54 119.5(6)
C9 C8 C7 120.5(8)
C9 C8 H8A 119.8
C7 C8 H8A 119.8
O6 C7 C8 117.8(6)
O6 C7 C12 122.6(6)
C8 C7 C12 119.6(7)
N6 C55 C56 108.5(6)
N6 C55 C54 119.9(6)
C56 C55 C54 131.6(6)
C13 C14 C15 106.8(6)
C13 C14 H14 126.6
C15 C14 H14 126.6
C52 C51 C50 120.3(7)
C52 C51 H51 119.8
C50 C51 H51 119.8
C74 C75 C70 119.8(7)
C74 C75 C76 117.7(7)
C70 C75 C76 122.3(6)
C20 C21 C16 121.3(8)
C20 C21 H21 119.3
C16 C21 H21 119.3
C59 C58 C63 119.6(7)
C59 C58 C57 121.0(6)
C63 C58 C57 119.4(7)
C42 C41 C40 120.2(8)
C42 C41 H41 119.9
C40 C41 H41 119.9
C28 C33 C32 118.1(7)
C28 C33 C34 124.3(6)
C32 C33 C34 117.5(8)
C64 C69 C68 120.6(6)
C64 C69 H69 119.7
C68 C69 H69 119.7
N1 C34 C35 108.2(6)
N1 C34 C33 121.0(7)
C35 C34 C33 130.8(7)
C84 C79 C80 119.8(8)
C84 C79 C78 121.2(7)
C80 C79 C78 119.0(8)
C45 C46 C47 122.1(7)
C45 C46 Br3 118.6(5)
C47 C46 Br3 119.3(6)
C24 C25 C26 119.7(8)
C24 C25 Br2 120.0(8)
C26 C25 Br2 120.2(7)
C47 C48 C43 120.3(7)
C47 C48 H48 119.8
C43 C48 H48 119.8
C81 C80 C79 119.9(10)
C81 C80 H80 120.1
C79 C80 H80 120.1
C1 C2 C3 121.1(7)
C1 C2 H2 119.5
C3 C2 H2 119.5
C22 C23 C24 121.2(8)
C22 C23 H23 119.4
C24 C23 H23 119.4
C36 C35 C34 106.8(6)
C36 C35 H35 126.6
C34 C35 H35 126.6
C61 C60 C59 121.3(8)
C61 C60 H60 119.3
C59 C60 H60 119.3
C52 C53 C54 121.2(7)
C52 C53 H53 119.4
C54 C53 H53 119.4
C41 C42 C37 120.8(7)
C41 C42 H42 119.6
C37 C42 H42 119.6
C60 C59 C58 119.2(7)
C60 C59 H59 120.4
C58 C59 H59 120.4
C71 C72 C73 118.7(8)
C71 C72 H72 120.7
C73 C72 H72 120.7
N4 C76 C77 108.1(6)
N4 C76 C75 121.1(6)
C77 C76 C75 130.8(7)
N7 C13 C14 108.9(6)
N7 C13 C12 120.9(6)
C14 C13 C12 130.2(7)
C38 C39 C40 121.0(8)
C38 C39 H39 119.5
C40 C39 H39 119.5
C74 C73 C72 119.5(7)
C74 C73 H73 120.3
C72 C73 H73 120.3
C51 C50 C49 120.5(7)
C51 C50 H50 119.7
C49 C50 H50 119.7
C30 C31 C32 120.0(9)
C30 C31 H31 120.0
C32 C31 H31 120.0
C31 C32 C33 120.2(9)
C31 C32 H32 119.9
C33 C32 H32 119.9
C82 C81 C80 121.1(9)
C82 C81 H81 119.4
C80 C81 H81 119.4
C41 C40 C39 119.6(8)
C41 C40 H40 120.2
C39 C40 H40 120.2
C28 C29 C30 120.6(10)
C28 C29 H29 119.7
C30 C29 H29 119.7
C18 C19 C20 120.9(8)
C18 C19 H19 119.6
C20 C19 H19 119.6
C63 C62 C61 121.3(9)
C63 C62 H62 119.4
C61 C62 H62 119.4
C60 C61 C62 119.5(8)
C60 C61 H61 120.3
C62 C61 H61 120.3
C4 C5 C6 118.4(8)
C4 C5 H5A 120.8
C6 C5 H5A 120.8
C25 C26 C27 120.4(8)
C25 C26 H26 119.8
C27 C26 H26 119.8
C19 C18 C17 120.0(9)
C19 C18 H18 120.0
C17 C18 H18 120.0
C39 C38 C37 119.5(8)
C39 C38 H38 120.3
C37 C38 H38 120.3
C21 C20 C19 119.2(9)
C21 C20 H20 120.4
C19 C20 H20 120.4
C62 C63 C58 119.0(8)
C62 C63 H63 120.5
C58 C63 H63 120.5
C83 C82 C81 120.6(9)
C83 C82 H82 119.7
C81 C82 H82 119.7
Sb2 O2 Sb3 134.2(2)
Sb4 O5 Sb1 134.6(2)
C10 C11 C12 122.6(8)
C10 C11 H11A 118.7
C12 C11 H11A 118.7
C11 C10 C9 119.0(8)
C11 C10 H10A 120.5
C9 C10 H10A 120.5
C75 C74 C73 121.3(8)
C75 C74 H74 119.4
C73 C74 H74 119.4
C8 C9 C10 121.2(7)
C8 C9 H9 119.4
C10 C9 H9 119.4
C53 C52 C51 120.2(7)
C53 C52 H52 119.9
C51 C52 H52 119.9
C79 C84 C83 119.3(9)
C79 C84 H84 120.4
C83 C84 H84 120.4
C2 C3 C4 118.2(8)
C2 C3 H3 120.9
C4 C3 H3 120.9
C18 C17 C16 120.3(9)
C18 C17 H17 119.8
C16 C17 H17 119.8
Cl2 C86 Cl3 111.2(6)
Cl2 C86 Cl1 110.4(5)
Cl3 C86 Cl1 111.5(6)
Cl2 C86 H86 109(6)
Cl3 C86 H86 90(6)
Cl1 C86 H86 122(6)
C82 C83 C84 119.3(11)
C82 C83 H83 120.3
C84 C83 H83 120.3
C31 C30 C29 121.2(9)
C31 C30 H30 119.4
C29 C30 H30 119.4
Cl6 C87 Cl4 107.3(8)
Cl6 C87 Cl5 100.2(8)
Cl4 C87 Cl5 101.0(10)
Cl6 C87 H87 99(10)
Cl4 C87 H87 146(10)
Cl5 C87 H87 95(10)
Cl8 C85 Cl7 111.3(16)
Cl8 C85 Cl9 108.6(16)
Cl7 C85 Cl9 108.9(15)
Cl8 C85 H85 98(5)
Cl7 C85 H85 103(5)
Cl9 C85 H85 126(5)

loop_
_geom_bond_atom_site_label_1
_geom_bond_atom_site_label_2
_geom_bond_distance
O8 C49 1.356(8)
O8 Sb3 2.046(4)
Sb3 O4 1.938(4)
Sb3 O3 1.941(4)
Sb3 O2 1.952(4)
Sb3 C43 2.128(7)
Sb3 N6 2.162(5)
Sb4 O5 1.944(4)
Sb4 O4 1.947(4)
Sb4 O11 1.961(4)
Sb4 O9 2.013(4)
Sb4 C64 2.127(6)
Sb4 N4 2.172(5)
Sb2 O2 1.949(4)
Sb2 O1 1.950(4)
Sb2 O10 1.966(5)
Sb2 O7 2.002(5)
Sb2 C22 2.125(7)
Sb2 N1 2.163(6)
Sb1 O3 1.937(4)
Sb1 O5 1.947(4)
Sb1 O1 1.952(4)
Sb1 O6 2.041(4)
Sb1 C1 2.129(7)
Sb1 N7 2.182(5)
Br3 C46 1.910(7)
Br4 C67 1.898(7)
Br2 C25 1.887(8)
O11 H11 0.8200
O6 C7 1.368(8)
O10 H10 0.8200
N4 C76 1.348(9)
N4 N3 1.353(8)
O9 C70 1.349(8)
C22 C23 1.376(11)
C22 C27 1.389(10)
C4 C5 1.356(12)
C4 C3 1.384(12)
C4 Br1 1.913(8)
O7 C28 1.345(9)
N5 C57 1.347(8)
N5 N6 1.368(7)
N5 H5 0.8600
N7 C13 1.332(9)
N7 N8 1.358(7)
C43 C44 1.386(9)
C43 C48 1.397(10)
N2 N1 1.342(8)
N2 C36 1.343(9)
N2 H2C 0.8600
C68 C67 1.351(10)
C68 C69 1.403(9)
C68 H68 0.9300
N1 C34 1.354(9)
C70 C71 1.405(10)
C70 C75 1.409(10)
C1 C6 1.367(10)
C1 C2 1.371(10)
N3 C78 1.350(9)
N3 H3C 0.8600
N6 C55 1.348(8)
C78 C77 1.382(11)
C78 C79 1.463(10)
C67 C66 1.379(11)
C77 C76 1.403(10)
C77 H77 0.9300
C65 C64 1.387(9)
C65 C66 1.387(10)
C65 H65 0.9300
C64 C69 1.379(10)
C54 C49 1.407(9)
C54 C53 1.414(10)
C54 C55 1.456(9)
C57 C56 1.371(9)
C57 C58 1.476(9)
C71 C72 1.377(11)
C71 H71 0.9300
C6 C5 1.403(11)
C6 H6 0.9300
N8 C15 1.344(9)
N8 H8 0.8600
C28 C29 1.369(11)
C28 C33 1.416(11)
C36 C35 1.371(10)
C36 C37 1.467(10)
C15 C14 1.383(10)
C15 C16 1.468(10)
C27 C26 1.391(12)
C27 H27 0.9300
C66 H66 0.9300
C47 C46 1.367(10)
C47 C48 1.394(10)
C47 H47 0.9300
C45 C46 1.362(10)
C45 C44 1.378(10)
C45 H45 0.9300
C16 C21 1.379(11)
C16 C17 1.414(11)
C44 H44 0.9300
C24 C25 1.342(13)
C24 C23 1.381(11)
C24 H24 0.9300
C12 C11 1.397(10)
C12 C7 1.413(10)
C12 C13 1.455(9)
C56 C55 1.388(9)
C56 H56 0.9300
C37 C42 1.398(10)
C37 C38 1.407(10)
C49 C50 1.395(9)
C8 C9 1.348(11)
C8 C7 1.410(10)
C8 H8A 0.9300
C14 C13 1.379(10)
C14 H14 0.9300
C51 C52 1.375(11)
C51 C50 1.383(10)
C51 H51 0.9300
C75 C74 1.387(10)
C75 C76 1.471(10)
C21 C20 1.368(11)
C21 H21 0.9300
C58 C59 1.385(10)
C58 C63 1.386(10)
C41 C42 1.374(11)
C41 C40 1.376(11)
C41 H41 0.9300
C33 C32 1.435(10)
C33 C34 1.460(11)
C69 H69 0.9300
C34 C35 1.400(11)
C79 C84 1.377(13)
C79 C80 1.385(11)
C25 C26 1.372(14)
C48 H48 0.9300
C80 C81 1.373(13)
C80 H80 0.9300
C2 C3 1.380(11)
C2 H2 0.9300
C23 H23 0.9300
C35 H35 0.9300
C60 C61 1.333(12)
C60 C59 1.382(10)
C60 H60 0.9300
C53 C52 1.367(11)
C53 H53 0.9300
C42 H42 0.9300
C59 H59 0.9300
C72 C73 1.430(13)
C72 H72 0.9300
C39 C38 1.372(12)
C39 C40 1.395(12)
C39 H39 0.9300
C73 C74 1.387(12)
C73 H73 0.9300
C50 H50 0.9300
C31 C30 1.365(15)
C31 C32 1.376(14)
C31 H31 0.9300
C32 H32 0.9300
C81 C82 1.363(16)
C81 H81 0.9300
C40 H40 0.9300
C29 C30 1.389(13)
C29 H29 0.9300
C19 C18 1.364(14)
C19 C20 1.389(13)
C19 H19 0.9300
C62 C63 1.361(12)
C62 C61 1.381(14)
C62 H62 0.9300
C61 H61 0.9300
C5 H5A 0.9300
C26 H26 0.9300
C18 C17 1.366(12)
C18 H18 0.9300
C38 H38 0.9300
C20 H20 0.9300
C63 H63 0.9300
C82 C83 1.359(16)
C82 H82 0.9300
Cl3 C86 1.744(10)
Cl1 C86 1.757(10)
Cl2 C86 1.740(10)
Cl5 C87 1.866(17)
Cl6 C87 1.751(16)
Cl4 C87 1.786(15)
C11 C10 1.370(11)
C11 H11A 0.9300
C10 C9 1.385(12)
C10 H10A 0.9300
C74 H74 0.9300
C9 H9 0.9300
C52 H52 0.9300
C84 C83 1.429(11)
C84 H84 0.9300
C3 H3 0.9300
C17 H17 0.9300
C86 H86 0.97(10)
C83 H83 0.9300
C30 H30 0.9300
C87 H87 0.64(13)
Cl7 C85 1.71(2)
Cl8 C85 1.65(3)
Cl9 C85 1.74(3)
C85 H85 2.3(2)
